data_4114379
loop_
_publ_author_name
'Neil Burford'
'Paul J. Ragogna'
'Robert McDonald'
'Michael J. Ferguson'

_publ_contact_author_address
;Department of Chemistry
Dalhousie University
Halifax, NS
B3H 4J6, CANADA
;
_publ_contact_author_email Neil.Burford@dal.ca
_publ_contact_author_fax +1-902-494-1310
_publ_contact_author_name 'N. Burford'
_publ_contact_author_phone +1902-494-3190
_publ_section_title
;
 Phosphine Coordination Complexes of the Diphenylphosphenium Cation: A
 Versatile Synthetic Methodology for P-P Bond Formation
;
_journal_name_full 'Journal of the American Chemical Society'
_journal_page_first 14404
_journal_page_last 14410
_journal_paper_doi 10.1021/ja036649w
_journal_volume 125
_journal_year 2003
_chemical_formula_moiety 'C16 H19 F3 O3 P2 S'
_chemical_formula_sum 'C16 H19 F3 O3 P2 S'
_chemical_formula_weight 410.31
_chemical_name_systematic
;
 ?
;
_space_group_IT_number 14
_symmetry_cell_setting monoclinic
_symmetry_space_group_name_Hall '-P 2yn'
_symmetry_space_group_name_H-M 'P 1 21/n 1'
_atom_sites_solution_hydrogens geom
_atom_sites_solution_primary direct
_atom_sites_solution_secondary difmap
_audit_creation_method SHELXL-97
_cell_angle_alpha 90.00
_cell_angle_beta 97.214(5)
_cell_angle_gamma 90.00
_cell_formula_units_Z 4
_cell_length_a 11.569(3)
_cell_length_b 8.265(2)
_cell_length_c 19.965(5)
_cell_measurement_temperature 193(2)
_cell_measurement_theta_max 24.086
_cell_measurement_theta_min 2.670
_cell_volume 1893.9(8)
_computing_structure_refinement 'SHELXL-97 (Sheldrick, 1997)'
_diffrn_ambient_temperature 193(2)
_diffrn_measured_fraction_theta_full 1.000
_diffrn_measured_fraction_theta_max 1.000
_diffrn_radiation_monochromator graphite
_diffrn_radiation_source 'fine-focus sealed tube'
_diffrn_radiation_type MoK\a
_diffrn_radiation_wavelength 0.71073
_diffrn_reflns_av_R_equivalents 0.1322
_diffrn_reflns_av_sigmaI/netI 0.1532
_diffrn_reflns_limit_h_max 12
_diffrn_reflns_limit_h_min -13
_diffrn_reflns_limit_k_max 9
_diffrn_reflns_limit_k_min -9
_diffrn_reflns_limit_l_max 19
_diffrn_reflns_limit_l_min -23
_diffrn_reflns_number 8289
_diffrn_reflns_theta_full 24.99
_diffrn_reflns_theta_max 24.99
_diffrn_reflns_theta_min 1.94
_exptl_absorpt_coefficient_mu 0.380
_exptl_absorpt_correction_T_max 0.9739
_exptl_absorpt_correction_T_min 0.7093
_exptl_absorpt_correction_type empirical
_exptl_absorpt_process_details 'SADABS (Sheldrick, 1996)'
_exptl_crystal_colour colourless
_exptl_crystal_density_diffrn 1.439
_exptl_crystal_description needle
_exptl_crystal_F_000 848
_exptl_crystal_size_max 0.97
_exptl_crystal_size_mid 0.08
_exptl_crystal_size_min 0.07
_refine_diff_density_max 0.771
_refine_diff_density_min -0.485
_refine_diff_density_rms 0.115
_refine_ls_extinction_method none
_refine_ls_goodness_of_fit_ref 1.038
_refine_ls_hydrogen_treatment mixed
_refine_ls_matrix_type full
_refine_ls_number_parameters 226
_refine_ls_number_reflns 3325
_refine_ls_number_restraints 0
_refine_ls_restrained_S_all 1.038
_refine_ls_R_factor_all 0.1424
_refine_ls_R_factor_gt 0.0956
_refine_ls_shift/su_max 0.000
_refine_ls_shift/su_mean 0.000
_refine_ls_structure_factor_coef Fsqd
_refine_ls_weighting_details 'calc w=1/[\s^2^(Fo^2^)+(0.0745P)^2^+3.7836P] where P=(Fo^2^+2Fc^2^)/3'
_refine_ls_weighting_scheme calc
_refine_ls_wR_factor_gt 0.2113
_refine_ls_wR_factor_ref 0.2418
_reflns_number_gt 2156
_reflns_number_total 3325
_reflns_threshold_expression >2sigma(I)
_cod_data_source_file ja036649wsi20030616_040250.cif
_cod_data_source_block dal0321
_cod_database_code 4114379

loop_
_symmetry_equiv_pos_as_xyz
'x, y, z'
'-x+1/2, y+1/2, -z+1/2'
'-x, -y, -z'
'x-1/2, -y-1/2, z-1/2'

loop_
_atom_site_label
_atom_site_type_symbol
_atom_site_fract_x
_atom_site_fract_y
_atom_site_fract_z
_atom_site_U_iso_or_equiv
_atom_site_adp_type
_atom_site_occupancy
_atom_site_symmetry_multiplicity
_atom_site_calc_flag
_atom_site_refinement_flags
P1 P 0.21874(14) 0.58254(17) -0.18716(7) 0.0346(4) Uani 1 1 d .
P2 P 0.25651(15) 0.72750(18) -0.09538(8) 0.0384(5) Uani 1 1 d .
C1 C 0.3476(7) 0.6410(9) -0.0257(3) 0.063(2) Uani 1 1 d .
H1A H 0.3565 0.7179 0.0120 0.075 Uiso 1 1 calc R
H1B H 0.4242 0.6166 -0.0392 0.075 Uiso 1 1 calc R
H1C H 0.3120 0.5411 -0.0115 0.075 Uiso 1 1 calc R
C2 C 0.1215(7) 0.7842(10) -0.0688(4) 0.075(2) Uani 1 1 d .
H2A H 0.1359 0.8485 -0.0274 0.090 Uiso 1 1 calc R
H2B H 0.0774 0.6868 -0.0602 0.090 Uiso 1 1 calc R
H2C H 0.0767 0.8486 -0.1043 0.090 Uiso 1 1 calc R
C3 C 0.3277(8) 0.9066(8) -0.1196(4) 0.069(2) Uani 1 1 d .
H3A H 0.3468 0.9763 -0.0800 0.083 Uiso 1 1 calc R
H3B H 0.2758 0.9649 -0.1540 0.083 Uiso 1 1 calc R
H3C H 0.3994 0.8769 -0.1380 0.083 Uiso 1 1 calc R
C11 C 0.3538(5) 0.4699(6) -0.1859(3) 0.0336(13) Uani 1 1 d .
C12 C 0.4243(5) 0.5137(7) -0.2354(3) 0.0415(14) Uani 1 1 d .
H12 H 0.4015 0.6006 -0.2654 0.050 Uiso 1 1 calc R
C13 C 0.5252(6) 0.4326(8) -0.2407(4) 0.0536(17) Uani 1 1 d .
H13 H 0.5717 0.4637 -0.2745 0.064 Uiso 1 1 calc R
C14 C 0.5613(5) 0.3068(8) -0.1983(3) 0.0473(16) Uani 1 1 d .
H14 H 0.6315 0.2507 -0.2030 0.057 Uiso 1 1 calc R
C15 C 0.4942(5) 0.2627(7) -0.1485(3) 0.0415(14) Uani 1 1 d .
H15 H 0.5189 0.1768 -0.1184 0.050 Uiso 1 1 calc R
C16 C 0.3918(6) 0.3430(7) -0.1425(3) 0.0435(15) Uani 1 1 d .
H16 H 0.3463 0.3116 -0.1083 0.052 Uiso 1 1 calc R
C21 C 0.1075(5) 0.4437(6) -0.1631(3) 0.0344(13) Uani 1 1 d .
C22 C 0.1130(5) 0.3495(7) -0.1045(3) 0.0413(14) Uani 1 1 d .
H22 H 0.1806 0.3525 -0.0721 0.050 Uiso 1 1 calc R
C23 C 0.0202(6) 0.2525(7) -0.0938(3) 0.0465(16) Uani 1 1 d .
H23 H 0.0248 0.1869 -0.0545 0.056 Uiso 1 1 calc R
C24 C -0.0801(6) 0.2499(7) -0.1401(3) 0.0475(16) Uani 1 1 d .
H24 H -0.1447 0.1848 -0.1320 0.057 Uiso 1 1 calc R
C25 C -0.0853(5) 0.3419(8) -0.1977(3) 0.0492(16) Uani 1 1 d .
H25 H -0.1536 0.3404 -0.2295 0.059 Uiso 1 1 calc R
C26 C 0.0083(5) 0.4368(7) -0.2096(3) 0.0413(15) Uani 1 1 d .
H26 H 0.0045 0.4978 -0.2502 0.050 Uiso 1 1 calc R
S S 0.3021(2) 0.1418(2) 0.06810(9) 0.0655(7) Uani 1 1 d .
F31 F 0.3011(6) 0.4175(7) 0.1257(4) 0.137(3) Uani 1 1 d .
F32 F 0.1817(5) 0.2621(8) 0.1575(2) 0.120(2) Uani 1 1 d .
F33 F 0.1531(5) 0.3814(7) 0.0619(3) 0.1024(19) Uani 1 1 d .
O31 O 0.2069(11) 0.0379(10) 0.0461(4) 0.198(6) Uani 1 1 d .
O32 O 0.3489(6) 0.2131(8) 0.0142(3) 0.096(2) Uani 1 1 d .
O33 O 0.3764(9) 0.0820(11) 0.1233(4) 0.169(5) Uani 1 1 d .
C30 C 0.2281(6) 0.3048(10) 0.1052(3) 0.0555(18) Uani 1 1 d .

loop_
_atom_site_aniso_label
_atom_site_aniso_U_11
_atom_site_aniso_U_22
_atom_site_aniso_U_33
_atom_site_aniso_U_23
_atom_site_aniso_U_13
_atom_site_aniso_U_12
P1 0.0520(10) 0.0248(8) 0.0266(8) 0.0003(6) 0.0035(6) -0.0014(6)
P2 0.0574(10) 0.0268(8) 0.0312(8) -0.0034(6) 0.0072(7) -0.0055(7)
C1 0.099(6) 0.048(4) 0.037(4) -0.002(3) -0.010(4) -0.013(4)
C2 0.081(6) 0.071(5) 0.076(6) -0.028(4) 0.022(4) -0.001(4)
C3 0.132(7) 0.029(3) 0.049(4) -0.004(3) 0.016(4) -0.025(4)
C11 0.045(3) 0.028(3) 0.026(3) -0.006(2) 0.000(2) -0.006(2)
C12 0.051(4) 0.032(3) 0.041(4) 0.004(3) 0.004(3) -0.006(3)
C13 0.050(4) 0.048(4) 0.065(5) 0.006(3) 0.016(3) -0.011(3)
C14 0.037(3) 0.042(4) 0.061(4) -0.007(3) 0.002(3) -0.001(3)
C15 0.052(4) 0.023(3) 0.047(4) 0.000(3) -0.004(3) -0.001(3)
C16 0.063(4) 0.031(3) 0.036(3) 0.000(3) 0.009(3) 0.001(3)
C21 0.049(3) 0.024(3) 0.030(3) -0.002(2) 0.006(3) -0.002(2)
C22 0.056(4) 0.032(3) 0.035(3) 0.004(3) 0.003(3) -0.005(3)
C23 0.064(4) 0.040(3) 0.039(4) 0.005(3) 0.016(3) -0.007(3)
C24 0.053(4) 0.036(3) 0.055(4) -0.007(3) 0.013(3) 0.000(3)
C25 0.040(4) 0.049(4) 0.057(4) -0.003(3) 0.001(3) 0.000(3)
C26 0.052(4) 0.038(3) 0.035(3) -0.004(3) 0.009(3) 0.003(3)
S 0.1207(18) 0.0355(10) 0.0404(10) 0.0025(8) 0.0103(10) 0.0224(10)
F31 0.168(6) 0.081(4) 0.154(6) -0.056(4) -0.013(5) -0.031(4)
F32 0.145(5) 0.162(6) 0.065(3) 0.021(4) 0.058(3) 0.038(4)
F33 0.114(4) 0.123(4) 0.069(3) 0.014(3) 0.008(3) 0.059(4)
O31 0.390(16) 0.095(6) 0.115(7) -0.044(5) 0.050(8) -0.139(8)
O32 0.113(5) 0.113(5) 0.071(4) 0.028(4) 0.051(4) 0.049(4)
O33 0.236(10) 0.197(9) 0.070(4) 0.027(5) 0.008(5) 0.173(8)
C30 0.049(4) 0.080(5) 0.037(4) -0.003(4) 0.003(3) 0.007(4)

loop_
_atom_type_symbol
_atom_type_description
_atom_type_scat_dispersion_real
_atom_type_scat_dispersion_imag
_atom_type_scat_source
C C 0.0033 0.0016 'International Tables Vol C Tables 4.2.6.8 and 6.1.1.4'
H H 0.0000 0.0000 'International Tables Vol C Tables 4.2.6.8 and 6.1.1.4'
O O 0.0106 0.0060 'International Tables Vol C Tables 4.2.6.8 and 6.1.1.4'
F F 0.0171 0.0103 'International Tables Vol C Tables 4.2.6.8 and 6.1.1.4'
P P 0.1023 0.0942 'International Tables Vol C Tables 4.2.6.8 and 6.1.1.4'
S S 0.1246 0.1234 'International Tables Vol C Tables 4.2.6.8 and 6.1.1.4'

loop_
_geom_angle_atom_site_label_1
_geom_angle_atom_site_label_2
_geom_angle_atom_site_label_3
_geom_angle
C11 P1 C21 107.9(3)
C11 P1 P2 100.86(18)
C21 P1 P2 101.33(18)
C2 P2 C1 109.2(4)
C2 P2 C3 108.3(4)
C1 P2 C3 107.2(4)
C2 P2 P1 107.7(3)
C1 P2 P1 118.0(2)
C3 P2 P1 106.1(2)
C16 C11 C12 117.7(6)
C16 C11 P1 126.7(4)
C12 C11 P1 115.6(4)
C13 C12 C11 120.4(6)
C12 C13 C14 121.5(6)
C13 C14 C15 119.2(6)
C16 C15 C14 120.1(6)
C15 C16 C11 121.1(6)
C26 C21 C22 119.0(5)
C26 C21 P1 113.6(4)
C22 C21 P1 127.4(5)
C23 C22 C21 119.9(6)
C22 C23 C24 120.5(6)
C25 C24 C23 119.5(6)
C24 C25 C26 120.4(6)
C25 C26 C21 120.6(6)
O32 S O33 119.8(5)
O32 S O31 112.2(5)
O33 S O31 113.9(7)
O32 S C30 104.5(4)
O33 S C30 102.5(4)
O31 S C30 100.9(5)
F32 C30 F31 105.3(7)
F32 C30 F33 111.0(6)
F31 C30 F33 102.4(7)
F32 C30 S 113.4(6)
F31 C30 S 110.2(5)
F33 C30 S 113.6(5)

loop_
_geom_bond_atom_site_label_1
_geom_bond_atom_site_label_2
_geom_bond_distance
P1 C11 1.816(6)
P1 C21 1.833(6)
P1 P2 2.187(2)
P2 C2 1.774(7)
P2 C1 1.786(7)
P2 C3 1.790(6)
C11 C16 1.397(8)
C11 C12 1.406(8)
C12 C13 1.362(9)
C13 C14 1.373(9)
C14 C15 1.385(9)
C15 C16 1.376(8)
C21 C26 1.384(8)
C21 C22 1.401(8)
C22 C23 1.378(8)
C23 C24 1.391(9)
C24 C25 1.373(9)
C25 C26 1.381(8)
S O32 1.394(5)
S O33 1.400(7)
S O31 1.422(9)
S C30 1.804(7)
F31 C30 1.290(9)
F32 C30 1.284(8)
F33 C30 1.308(8)

loop_
_geom_torsion_atom_site_label_1
_geom_torsion_atom_site_label_2
_geom_torsion_atom_site_label_3
_geom_torsion_atom_site_label_4
_geom_torsion
C11 P1 P2 C2 -157.1(4)
C21 P1 P2 C2 -46.2(4)
C11 P1 P2 C1 -33.1(3)
C21 P1 P2 C1 77.8(4)
C11 P1 P2 C3 87.0(4)
C21 P1 P2 C3 -162.0(4)
C21 P1 C11 C16 -33.2(6)
P2 P1 C11 C16 72.6(5)
C21 P1 C11 C12 144.9(4)
P2 P1 C11 C12 -109.4(4)
C16 C11 C12 C13 0.9(9)
P1 C11 C12 C13 -177.4(5)
C11 C12 C13 C14 -0.2(10)
C12 C13 C14 C15 -0.7(10)
C13 C14 C15 C16 0.9(9)
C14 C15 C16 C11 -0.2(9)
C12 C11 C16 C15 -0.7(9)
P1 C11 C16 C15 177.3(4)
C11 P1 C21 C26 -125.3(4)
P2 P1 C21 C26 129.2(4)
C11 P1 C21 C22 55.2(5)
P2 P1 C21 C22 -50.2(5)
C26 C21 C22 C23 -0.3(8)
P1 C21 C22 C23 179.1(5)
C21 C22 C23 C24 -1.4(9)
C22 C23 C24 C25 1.6(9)
C23 C24 C25 C26 -0.1(9)
C24 C25 C26 C21 -1.6(9)
C22 C21 C26 C25 1.8(8)
P1 C21 C26 C25 -177.7(5)
O32 S C30 F32 -178.2(6)
O33 S C30 F32 -52.5(8)
O31 S C30 F32 65.3(7)
O32 S C30 F31 -60.4(7)
O33 S C30 F31 65.3(8)
O31 S C30 F31 -177.0(7)
O32 S C30 F33 53.8(7)
O33 S C30 F33 179.5(7)
O31 S C30 F33 -62.8(7)

loop_
_cod_related_entry_id
_cod_related_entry_database
_cod_related_entry_code
1 ChemSpider 30660516
